data_4030979
loop_
_publ_author_name
'Postnikov, Pavel S.'
'Guselnikova, Olga A.'
'Yusubov, Mekhman S.'
'Yoshimura, Akira'
'Nemykin, Victor N.'
'Zhdankin, Viktor V.'

_publ_section_related_literature
; 
? 
;
_publ_section_title
;
 Preparation and X-ray Structural Study of Dibenziodolium Derivatives.
;
_journal_issue 11
_journal_name_full 'The Journal of organic chemistry'
_journal_page_first 5783
_journal_page_last 5788
_journal_paper_doi 10.1021/acs.joc.5b00741
_journal_volume 80
_journal_year 2015
_chemical_formula_moiety 'C12 H8 I1 N3'
_chemical_formula_sum 'C12 H8 I N3'
_chemical_formula_weight 321.12
_space_group_IT_number 2
_symmetry_cell_setting triclinic
_symmetry_space_group_name_Hall '-P 1'
_symmetry_space_group_name_H-M 'P -1'
_atom_sites_solution_hydrogens difmap
_atom_sites_solution_primary direct
_audit_creation_date 15-03-22
_audit_creation_method CRYSTALS_ver_14.40
_cell_angle_alpha 113.251(8)
_cell_angle_beta 92.400(7)
_cell_angle_gamma 111.062(8)
_cell_formula_units_Z 2
_cell_length_a 7.4374(6)
_cell_length_b 8.7655(8)
_cell_length_c 9.8437(9)
_cell_measurement_reflns_used 6953
_cell_measurement_temperature 123
_cell_measurement_theta_max 27
_cell_measurement_theta_min 2
_cell_volume 537.44(10)
_computing_cell_refinement 'USER DEFINED CELL REFINEMENT'
_computing_data_collection 'USER DEFINED DATA COLLECTION'
_computing_data_reduction 'USER DEFINED DATA REDUCTION'
_computing_molecular_graphics 'CAMERON (Watkin et al., 1996)'
_computing_publication_material 'CRYSTALS (Betteridge et al., 2003)'
_computing_structure_refinement 'CRYSTALS (Betteridge et al., 2003)'
_computing_structure_solution 'SHELXS 86 (Sheldrick, 1986)'
_diffrn_ambient_temperature 123
_diffrn_measured_fraction_theta_full 0.998
_diffrn_measured_fraction_theta_max 0.998
_diffrn_measurement_device Serial
_diffrn_measurement_device_type Unknown
_diffrn_measurement_method \w
_diffrn_radiation_monochromator graphite
_diffrn_radiation_type 'Mo K\a'
_diffrn_radiation_wavelength 0.71075
_diffrn_reflns_av_R_equivalents 0.065
_diffrn_reflns_limit_h_max 9
_diffrn_reflns_limit_h_min -9
_diffrn_reflns_limit_k_max 11
_diffrn_reflns_limit_k_min -11
_diffrn_reflns_limit_l_max 12
_diffrn_reflns_limit_l_min -12
_diffrn_reflns_number 6953
_diffrn_reflns_theta_full 27.475
_diffrn_reflns_theta_max 27.475
_diffrn_reflns_theta_min 2.305
_diffrn_standards_decay_% 0.00
_diffrn_standards_interval_time 2
_diffrn_standards_number 6953
_exptl_absorpt_coefficient_mu 2.952
_exptl_absorpt_correction_T_max 0.61
_exptl_absorpt_correction_T_min 0.41
_exptl_absorpt_correction_type multi-scan
_exptl_absorpt_process_details 'DENZO/SCALEPACK (Otwinowski & Minor, 1997)'
_exptl_crystal_colour yellow
_exptl_crystal_density_diffrn 1.984
_exptl_crystal_density_method 'not measured'
_exptl_crystal_description block
_exptl_crystal_F_000 308
_exptl_crystal_size_max 0.440
_exptl_crystal_size_mid 0.320
_exptl_crystal_size_min 0.170
_refine_diff_density_max 2.00
_refine_diff_density_min -1.95
_refine_ls_extinction_method None
_refine_ls_goodness_of_fit_ref 0.9344
_refine_ls_hydrogen_treatment constr
_refine_ls_matrix_type full
_refine_ls_number_parameters 145
_refine_ls_number_reflns 2449
_refine_ls_number_restraints 0
_refine_ls_R_factor_all 0.0519
_refine_ls_R_factor_gt 0.0438
_refine_ls_shift/su_max 0.0004859
_refine_ls_shift/su_mean 0.0000117
_refine_ls_structure_factor_coef Fsqd
_refine_ls_weighting_details
;
 Method= Modified Sheldrick 
 w=1/[\s^2^(F^2^) + ( 0.04P)^2^ + 7.62P] 
 ,where P=(max(Fo^2^,0) + 2Fc^2^)/3 
;
_refine_ls_weighting_scheme calc
_refine_ls_wR_factor_all 0.1225
_refine_ls_wR_factor_gt 0.1084
_refine_ls_wR_factor_ref 0.1225
_reflns_limit_h_max 9
_reflns_limit_h_min -9
_reflns_limit_k_max 10
_reflns_limit_k_min -11
_reflns_limit_l_max 12
_reflns_limit_l_min 0
_reflns_number_gt 2202
_reflns_number_total 2466
_reflns_threshold_expression I>2.0\s(I)
_oxford_diffrn_Wilson_B_factor 0.00
_oxford_diffrn_Wilson_scale 0.00
_oxford_refine_ls_r_factor_ref 0.0519
_oxford_refine_ls_scale 0.658(2)
_oxford_reflns_number_all 2449
_oxford_reflns_threshold_expression_ref I>-3.0\s(I)
_oxford_structure_analysis_title '_10252014-1'
_cod_data_source_file jo5b00741_si_001.cif
_cod_data_source_block 2
_cod_depositor_comments 'Adding full bibliography for 4030978--4030981.cif.'
_cod_original_sg_symbol_H-M 'P -1 '
_cod_original_formula_sum 'C12 H8 I1 N3'
_cod_database_code 4030979

loop_
_symmetry_equiv_pos_as_xyz
x,y,z
-x,-y,-z

loop_
_atom_site_label
_atom_site_type_symbol
_atom_site_fract_x
_atom_site_fract_y
_atom_site_fract_z
_atom_site_U_iso_or_equiv
_atom_site_occupancy
_atom_site_adp_type
_atom_site_refinement_flags_posn
I1 I 0.79519(6) 0.67342(5) 0.95297(5) 0.0194 1.0000 Uani .
C1 C 0.7393(9) 0.5499(8) 1.1011(7) 0.0170 1.0000 Uani .
C6 C 0.7153(9) 0.3680(9) 1.0306(7) 0.0197 1.0000 Uani .
C5 C 0.6773(9) 0.2709(9) 1.1168(8) 0.0232 1.0000 Uani .
C4 C 0.6633(10) 0.3557(9) 1.2672(8) 0.0241 1.0000 Uani .
C3 C 0.6877(10) 0.5367(10) 1.3327(8) 0.0235 1.0000 Uani .
C2 C 0.7260(10) 0.6353(9) 1.2485(8) 0.0226 1.0000 Uani .
C7 C 0.7310(9) 0.2948(8) 0.8711(8) 0.0202 1.0000 Uani .
C8 C 0.7693(10) 0.4128(9) 0.8036(7) 0.0204 1.0000 Uani .
C9 C 0.7911(10) 0.3637(10) 0.6561(8) 0.0264 1.0000 Uani .
C10 C 0.7716(11) 0.1845(10) 0.5698(8) 0.0278 1.0000 Uani .
C11 C 0.7346(11) 0.0648(9) 0.6353(9) 0.0298 1.0000 Uani .
C12 C 0.7147(10) 0.1185(9) 0.7823(8) 0.0234 1.0000 Uani .
N1 N 0.8721(10) 0.7752(9) 0.7235(7) 0.0324 1.0000 Uani .
N2 N 1.0295(9) 0.8968(7) 0.7672(6) 0.0227 1.0000 Uani .
N3 N 1.1870(10) 1.0165(8) 0.8091(7) 0.0296 1.0000 Uani .
H41 H 0.6623 0.1499 1.0751 0.0297 1.0000 Uiso R
H51 H 0.6397 0.2888 1.3234 0.0296 1.0000 Uiso R
H61 H 0.6764 0.5923 1.4339 0.0307 1.0000 Uiso R
H71 H 0.7436 0.7566 1.2908 0.0320 1.0000 Uiso R
H101 H 0.8175 0.4464 0.6142 0.0363 1.0000 Uiso R
H111 H 0.7828 0.1439 0.4679 0.0369 1.0000 Uiso R
H121 H 0.7239 -0.0526 0.5784 0.0389 1.0000 Uiso R
H131 H 0.6892 0.0371 0.8249 0.0295 1.0000 Uiso R

loop_
_atom_site_aniso_label
_atom_site_aniso_U_11
_atom_site_aniso_U_22
_atom_site_aniso_U_33
_atom_site_aniso_U_23
_atom_site_aniso_U_13
_atom_site_aniso_U_12
I1 0.0209(2) 0.0164(2) 0.0223(2) 0.01039(17) 0.00335(17) 0.00709(17)
C1 0.016(3) 0.015(3) 0.023(3) 0.014(2) 0.004(2) 0.003(2)
C6 0.015(3) 0.024(3) 0.024(3) 0.011(3) 0.004(3) 0.012(3)
C5 0.017(3) 0.022(3) 0.034(4) 0.014(3) 0.003(3) 0.009(3)
C4 0.028(3) 0.021(3) 0.023(3) 0.012(3) 0.004(3) 0.008(3)
C3 0.021(3) 0.028(3) 0.025(3) 0.014(3) 0.009(3) 0.011(3)
C2 0.021(3) 0.024(3) 0.022(3) 0.011(3) 0.005(3) 0.007(3)
C7 0.018(3) 0.013(3) 0.023(3) 0.006(2) -0.005(3) 0.004(2)
C8 0.021(3) 0.018(3) 0.020(3) 0.007(3) 0.003(3) 0.008(3)
C9 0.026(3) 0.023(3) 0.029(4) 0.013(3) 0.000(3) 0.009(3)
C10 0.036(4) 0.024(3) 0.022(3) 0.005(3) 0.004(3) 0.016(3)
C11 0.032(4) 0.018(3) 0.036(4) 0.009(3) 0.009(3) 0.010(3)
C12 0.025(3) 0.020(3) 0.027(3) 0.012(3) 0.010(3) 0.009(3)
N1 0.039(4) 0.028(3) 0.029(3) 0.014(3) 0.005(3) 0.012(3)
N2 0.040(4) 0.015(3) 0.020(3) 0.009(2) 0.012(3) 0.017(3)
N3 0.038(4) 0.021(3) 0.032(3) 0.012(3) 0.016(3) 0.013(3)

loop_
_atom_type_symbol
_atom_type_scat_dispersion_real
_atom_type_scat_dispersion_imag
_atom_type_scat_Cromer_Mann_a1
_atom_type_scat_Cromer_Mann_b1
_atom_type_scat_Cromer_Mann_a2
_atom_type_scat_Cromer_Mann_b2
_atom_type_scat_Cromer_Mann_a3
_atom_type_scat_Cromer_Mann_b3
_atom_type_scat_Cromer_Mann_a4
_atom_type_scat_Cromer_Mann_b4
_atom_type_scat_Cromer_Mann_c
_atom_type_scat_source
C 0.0033 0.0016 2.3100 20.8439 1.0200 10.2075 1.5886 0.5687 0.8650 51.6512 0.2156 'International Tables Vol C 4.2.6.8 and 6.1.1.4'
H 0.0000 0.0000 0.4930 10.5109 0.3229 26.1257 0.1402 3.1424 0.0408 57.7998 0.0030 'International Tables Vol C 4.2.6.8 and 6.1.1.4'
I -0.4742 1.8119 20.1472 4.3470 18.9949 0.3814 7.5138 27.7660 2.2735 66.8776 4.0712 'International Tables Vol C 4.2.6.8 and 6.1.1.4'
N 0.0061 0.0033 12.2126 0.0057 3.1322 9.8933 2.0125 28.9975 1.1663 0.5826 -11.5290 'International Tables Vol C 4.2.6.8 and 6.1.1.4'

loop_
_geom_angle_atom_site_label_1
_geom_angle_atom_site_label_2
_geom_angle_atom_site_label_3
_geom_angle
_geom_angle_publ_flag
C1 I1 C8 81.4(2) yes
I1 C1 C6 111.9(4) yes
I1 C1 C2 124.5(5) yes
C6 C1 C2 123.6(6) yes
C1 C6 C5 117.4(6) yes
C1 C6 C7 117.3(6) yes
C5 C6 C7 125.3(6) yes
C6 C5 C4 119.7(6) yes
C6 C5 H41 120.5 no
C4 C5 H41 119.8 no
C5 C4 C3 120.9(6) yes
C5 C4 H51 118.4 no
C3 C4 H51 120.7 no
C4 C3 C2 120.0(6) yes
C4 C3 H61 120.3 no
C2 C3 H61 119.6 no
C3 C2 C1 118.2(6) yes
C3 C2 H71 121.1 no
C1 C2 H71 120.7 no
C6 C7 C8 117.0(6) yes
C6 C7 C12 125.8(6) yes
C8 C7 C12 117.2(6) yes
C7 C8 I1 112.5(5) yes
C7 C8 C9 123.2(6) yes
I1 C8 C9 124.3(5) yes
C8 C9 C10 117.9(6) yes
C8 C9 H101 121.1 no
C10 C9 H101 120.9 no
C9 C10 C11 119.8(7) yes
C9 C10 H111 121.0 no
C11 C10 H111 119.2 no
C10 C11 C12 120.7(7) yes
C10 C11 H121 119.5 no
C12 C11 H121 119.8 no
C7 C12 C11 121.2(6) yes
C7 C12 H131 118.8 no
C11 C12 H131 120.0 no
N1 N2 N3 179.1(7) yes

loop_
_geom_bond_atom_site_label_1
_geom_bond_atom_site_label_2
_geom_bond_distance
_geom_bond_publ_flag
I1 C1 2.108(6) yes
I1 C8 2.104(6) yes
C1 C6 1.402(9) yes
C1 C2 1.372(9) yes
C6 C5 1.394(9) yes
C6 C7 1.471(9) yes
C5 C4 1.398(10) yes
C5 H41 0.935 no
C4 C3 1.393(10) yes
C4 H51 0.934 no
C3 C2 1.387(9) yes
C3 H61 0.943 no
C2 H71 0.931 no
C7 C8 1.393(9) yes
C7 C12 1.399(9) yes
C8 C9 1.377(10) yes
C9 C10 1.408(10) yes
C9 H101 0.935 no
C10 C11 1.391(10) yes
C10 H111 0.941 no
C11 C12 1.367(10) yes
C11 H121 0.928 no
C12 H131 0.931 no
N1 N2 1.179(9) yes
N2 N3 1.174(8) yes

loop_
_geom_hbond_atom_site_label_D
_geom_hbond_atom_site_label_H
_geom_hbond_atom_site_label_A
_geom_hbond_site_symmetry_A
_geom_hbond_angle_DHA
_geom_hbond_distance_DH
_geom_hbond_distance_HA
_geom_hbond_distance_DA
_geom_hbond_publ_flag
C2 H71 N3 2_777 133.1(2) 0.931 2.458 3.167(11) yes
C9 H101 N1 . 132.2(2) 0.935 2.510 3.214(11) yes
C10 H111 N3 2_766 170.3(2) 0.941 2.591 3.522(11) yes
